data_7018100
loop_
_publ_author_name
'Aschenbach, Lara K.'
'Knight, Fergus R.'
'Randall, Rebecca A. M.'
'Cordes, David B.'
'Baggott, Alex'
'B\"uhl, Michael'
'Slawin, Alexandra M. Z.'
'Woollins, J. Derek'

_publ_section_title
;
 Onset of three-centre, four-electron bonding in peri-substituted
 acenaphthenes: A structural and computational investigation.
;
_journal_issue 11
_journal_name_full 'Dalton transactions (Cambridge, England : 2003)'
_journal_page_first 3141
_journal_page_last 3153
_journal_paper_doi 10.1039/c1dt11697e
_journal_volume 41
_journal_year 2012
_chemical_formula_moiety 'C18 H13 I S'
_chemical_formula_sum 'C18 H13 I S'
_chemical_formula_weight 388.27
_space_group_IT_number 14
_symmetry_cell_setting monoclinic
_symmetry_Int_Tables_number 14
_symmetry_space_group_name_Hall '-P 2ybc'
_symmetry_space_group_name_H-M 'P 1 21/c 1'
_atom_sites_solution_hydrogens geom
_atom_sites_solution_primary direct
_atom_sites_solution_secondary difmap
_cell_angle_alpha 90.0000
_cell_angle_beta 93.721(19)
_cell_angle_gamma 90.0000
_cell_formula_units_Z 4
_cell_length_a 5.109(4)
_cell_length_b 15.850(12)
_cell_length_c 17.810(14)
_cell_measurement_reflns_used 5245
_cell_measurement_temperature 125
_cell_measurement_theta_max 29.13
_cell_measurement_theta_min 1.28
_cell_volume 1439.2(19)
_computing_cell_refinement 'CrystalClear-SM Expert 2.0 r2'
_computing_data_collection 'CrystalClear-SM Expert 2.0 r2 (Rigaku, 2009)'
_computing_data_reduction 'CrystalClear-SM Expert 2.0 r2'
_computing_molecular_graphics 'CrystalStructure 4.0'
_computing_publication_material 'CrystalStructure 4.0 (Rigaku, 2010)'
_computing_structure_refinement 'SHELXL97 (Sheldrick, 1997)'
_computing_structure_solution 'SHELXS97 (Sheldrick, 1997)'
_diffrn_ambient_temperature 125
_diffrn_detector_area_resol_mean 28.944
_diffrn_measured_fraction_theta_full 0.997
_diffrn_measured_fraction_theta_max 0.850
_diffrn_measurement_device_type 'Rigaku Saturn724 CCD'
_diffrn_measurement_method \w
_diffrn_radiation_type 'Mo K\a'
_diffrn_radiation_wavelength 0.71075
_diffrn_reflns_av_R_equivalents 0.1431
_diffrn_reflns_limit_h_max 6
_diffrn_reflns_limit_h_min -6
_diffrn_reflns_limit_k_max 21
_diffrn_reflns_limit_k_min -19
_diffrn_reflns_limit_l_max 22
_diffrn_reflns_limit_l_min -24
_diffrn_reflns_number 11311
_diffrn_reflns_theta_full 25.00
_diffrn_reflns_theta_max 29.10
_diffrn_standards_number 0
_exptl_absorpt_coefficient_mu 2.357
_exptl_absorpt_correction_T_max 0.954
_exptl_absorpt_correction_T_min 0.192
_exptl_absorpt_correction_type multi-scan
_exptl_absorpt_process_details 'Jacobson, R. (1998) Private communication'
_exptl_crystal_colour colorless
_exptl_crystal_density_diffrn 1.792
_exptl_crystal_density_method 'not measured'
_exptl_crystal_description platelet
_exptl_crystal_F_000 760.00
_exptl_crystal_size_max 0.15
_exptl_crystal_size_mid 0.15
_exptl_crystal_size_min 0.02
_refine_diff_density_max 1.880
_refine_diff_density_min -3.170
_refine_ls_extinction_method none
_refine_ls_goodness_of_fit_ref 1.141
_refine_ls_hydrogen_treatment constr
_refine_ls_number_parameters 181
_refine_ls_number_reflns 3262
_refine_ls_number_restraints 0
_refine_ls_R_factor_gt 0.1043
_refine_ls_shift/su_max 0.033
_refine_ls_structure_factor_coef Fsqd
_refine_ls_weighting_details 'w = 1/[\s^2^(Fo^2^)+(0.1954P)^2^+7.5983P] where P=(Fo^2^+2Fc^2^)/3'
_refine_ls_weighting_scheme calc
_refine_ls_wR_factor_ref 0.3414
_reflns_number_gt 2537
_reflns_number_total 3376
_reflns_threshold_expression F^2^>2.0\s(F^2^)
_cod_data_source_file c1dt11697e.txt
_cod_data_source_block Ferg83-6a
_cod_original_cell_volume 1439.0(19)
_cod_database_code 7018100

loop_
_symmetry_equiv_pos_site_id
_symmetry_equiv_pos_as_xyz
1 +X,+Y,+Z
2 -X,1/2+Y,1/2-Z
3 -X,-Y,-Z
4 +X,1/2-Y,1/2+Z

loop_
_atom_site_label
_atom_site_type_symbol
_atom_site_fract_x
_atom_site_fract_y
_atom_site_fract_z
_atom_site_U_iso_or_equiv
_atom_site_adp_type
_atom_site_occupancy
_atom_site_symmetry_multiplicity
_atom_site_calc_flag
_atom_site_refinement_flags
I(1) I 0.45344(16) 0.41470(5) 0.33570(4) 0.0425(4) Uani 1.00 4 d .
S(1) S 0.4938(6) 0.6250(2) 0.29310(17) 0.0405(7) Uani 1.00 4 d .
C(1) C 0.708(3) 0.4269(7) 0.2463(7) 0.038(3) Uani 1.00 4 d .
C(2) C 0.784(3) 0.3484(7) 0.2207(7) 0.046(3) Uani 1.00 4 d .
C(3) C 0.971(3) 0.3397(8) 0.1652(7) 0.044(3) Uani 1.00 4 d .
C(4) C 1.068(3) 0.4139(7) 0.1347(7) 0.042(3) Uani 1.00 4 d .
C(5) C 0.983(2) 0.4939(8) 0.1599(6) 0.034(2) Uani 1.00 4 d .
C(6) C 1.101(2) 0.5619(7) 0.1213(6) 0.034(2) Uani 1.00 4 d .
C(7) C 1.040(3) 0.6419(9) 0.1382(8) 0.051(3) Uani 1.00 4 d .
C(8) C 0.851(3) 0.6556(8) 0.1922(7) 0.043(3) Uani 1.00 4 d .
C(9) C 0.729(3) 0.5925(7) 0.2301(7) 0.041(3) Uani 1.00 4 d .
C(10) C 0.794(3) 0.5057(8) 0.2155(6) 0.040(3) Uani 1.00 4 d .
C(11) C 1.270(3) 0.4267(8) 0.0759(7) 0.044(3) Uani 1.00 4 d .
C(12) C 1.290(3) 0.5246(9) 0.0671(7) 0.044(3) Uani 1.00 4 d .
C(13) C 0.682(2) 0.6360(7) 0.3807(6) 0.037(2) Uani 1.00 4 d .
C(14) C 0.581(3) 0.6965(8) 0.4306(7) 0.044(3) Uani 1.00 4 d .
C(15) C 0.720(3) 0.7062(8) 0.5014(7) 0.048(3) Uani 1.00 4 d .
C(16) C 0.946(3) 0.6583(8) 0.5202(7) 0.048(3) Uani 1.00 4 d .
C(17) C 1.038(3) 0.6032(9) 0.4703(8) 0.043(3) Uani 1.00 4 d .
C(18) C 0.910(3) 0.5926(8) 0.3984(7) 0.043(3) Uani 1.00 4 d .
H(2) H 0.7089 0.2992 0.2408 0.055 Uiso 1.00 4 calc R
H(3) H 1.0271 0.2858 0.1496 0.053 Uiso 1.00 4 calc R
H(7) H 1.1200 0.6880 0.1146 0.061 Uiso 1.00 4 calc R
H(8) H 0.8064 0.7123 0.2031 0.051 Uiso 1.00 4 calc R
H(11A) H 1.2112 0.4000 0.0275 0.052 Uiso 1.00 4 calc R
H(11B) H 1.4421 0.4025 0.0935 0.052 Uiso 1.00 4 calc R
H(12A) H 1.4715 0.5440 0.0801 0.052 Uiso 1.00 4 calc R
H(12B) H 1.2391 0.5416 0.0147 0.052 Uiso 1.00 4 calc R
H(14) H 0.4291 0.7288 0.4169 0.053 Uiso 1.00 4 calc R
H(15) H 0.6588 0.7454 0.5367 0.058 Uiso 1.00 4 calc R
H(16) H 1.0352 0.6648 0.5683 0.058 Uiso 1.00 4 calc R
H(17) H 1.1908 0.5711 0.4839 0.051 Uiso 1.00 4 calc R
H(18) H 0.9810 0.5560 0.3627 0.052 Uiso 1.00 4 calc R

loop_
_atom_site_aniso_label
_atom_site_aniso_U_11
_atom_site_aniso_U_22
_atom_site_aniso_U_33
_atom_site_aniso_U_12
_atom_site_aniso_U_13
_atom_site_aniso_U_23
I(1) 0.0455(6) 0.0413(6) 0.0419(6) -0.0016(3) 0.0126(4) 0.0009(3)
S(1) 0.0410(15) 0.0426(15) 0.0383(14) 0.0050(12) 0.0058(12) -0.0043(12)
C(1) 0.044(7) 0.038(6) 0.032(5) -0.009(5) 0.020(5) -0.003(4)
C(2) 0.060(8) 0.027(5) 0.052(7) 0.009(5) 0.019(6) -0.003(5)
C(3) 0.055(7) 0.037(6) 0.042(6) 0.004(6) 0.009(6) -0.001(5)
C(4) 0.051(8) 0.040(7) 0.035(6) 0.009(5) 0.006(6) -0.016(5)
C(5) 0.033(5) 0.044(6) 0.026(5) 0.009(5) 0.003(4) -0.001(4)
C(6) 0.043(6) 0.036(5) 0.024(5) -0.007(5) 0.005(4) -0.003(4)
C(7) 0.058(9) 0.052(8) 0.043(7) 0.019(6) 0.007(6) 0.011(6)
C(8) 0.042(7) 0.042(6) 0.045(6) 0.011(5) 0.008(5) 0.003(5)
C(9) 0.058(8) 0.037(6) 0.029(6) -0.004(5) 0.011(5) 0.004(4)
C(10) 0.052(7) 0.038(6) 0.029(5) -0.001(5) 0.005(5) -0.010(5)
C(11) 0.046(7) 0.052(7) 0.034(6) 0.000(5) 0.011(6) 0.005(5)
C(12) 0.041(7) 0.058(8) 0.034(6) 0.003(6) 0.013(5) 0.001(5)
C(13) 0.037(6) 0.035(5) 0.042(6) 0.005(4) 0.021(5) -0.004(5)
C(14) 0.051(7) 0.035(6) 0.048(7) -0.003(5) 0.020(6) 0.006(5)
C(15) 0.066(9) 0.045(7) 0.036(6) -0.008(6) 0.022(6) 0.004(5)
C(16) 0.066(9) 0.040(6) 0.040(6) -0.015(6) 0.011(6) -0.001(5)
C(17) 0.034(6) 0.049(6) 0.046(7) -0.002(5) 0.012(5) 0.003(6)
C(18) 0.049(7) 0.048(7) 0.034(6) -0.005(5) 0.007(5) -0.002(5)

loop_
_atom_type_symbol
_atom_type_description
_atom_type_scat_dispersion_real
_atom_type_scat_dispersion_imag
_atom_type_scat_source
C C 0.003 0.002
;
International Tables for Crystallography
(1992, Vol. C, Tables 4.2.6.8 and 6.1.1.4)
;
H H 0.000 0.000
;
International Tables for Crystallography
(1992, Vol. C, Table 6.1.1.4)
;
I I -0.474 1.812
;
International Tables for Crystallography
(1992, Vol. C, Tables 4.2.6.8 and 6.1.1.4)
;
S S 0.125 0.123
;
International Tables for Crystallography
(1992, Vol. C, Tables 4.2.6.8 and 6.1.1.4)
;

loop_
_geom_angle_atom_site_label_1
_geom_angle_atom_site_label_2
_geom_angle_atom_site_label_3
_geom_angle
_geom_angle_publ_flag
C(9) S(1) C(13) 103.5(6) yes
I(1) C(1) C(2) 111.2(9) yes
I(1) C(1) C(10) 125.3(9) yes
C(2) C(1) C(10) 123.5(12) yes
C(1) C(2) C(3) 121.9(12) yes
C(2) C(3) C(4) 117.3(12) yes
C(3) C(4) C(5) 120.2(12) yes
C(3) C(4) C(11) 130.5(12) yes
C(5) C(4) C(11) 109.3(10) yes
C(4) C(5) C(6) 111.9(10) yes
C(4) C(5) C(10) 124.4(11) yes
C(6) C(5) C(10) 123.7(11) yes
C(5) C(6) C(7) 119.4(11) yes
C(5) C(6) C(12) 108.3(10) yes
C(7) C(6) C(12) 132.3(12) yes
C(6) C(7) C(8) 118.3(13) yes
C(7) C(8) C(9) 124.6(12) yes
S(1) C(9) C(8) 116.5(9) yes
S(1) C(9) C(10) 124.4(10) yes
C(8) C(9) C(10) 119.1(12) yes
C(1) C(10) C(5) 112.6(11) yes
C(1) C(10) C(9) 132.6(12) yes
C(5) C(10) C(9) 114.9(11) yes
C(4) C(11) C(12) 104.6(10) yes
C(6) C(12) C(11) 105.9(10) yes
S(1) C(13) C(14) 114.6(9) yes
S(1) C(13) C(18) 123.6(9) yes
C(14) C(13) C(18) 121.8(11) yes
C(13) C(14) C(15) 116.8(11) yes
C(14) C(15) C(16) 120.6(12) yes
C(15) C(16) C(17) 120.6(12) yes
C(16) C(17) C(18) 120.9(12) yes
C(13) C(18) C(17) 119.1(12) yes
C(1) C(2) H(2) 119.045 yes
C(3) C(2) H(2) 119.053 yes
C(2) C(3) H(3) 121.360 yes
C(4) C(3) H(3) 121.363 yes
C(6) C(7) H(7) 120.866 yes
C(8) C(7) H(7) 120.861 yes
C(7) C(8) H(8) 117.671 yes
C(9) C(8) H(8) 117.681 yes
C(4) C(11) H(11A) 110.839 yes
C(4) C(11) H(11B) 110.837 yes
C(12) C(11) H(11A) 110.835 yes
C(12) C(11) H(11B) 110.840 yes
H(11A) C(11) H(11B) 108.892 yes
C(6) C(12) H(12A) 110.559 yes
C(6) C(12) H(12B) 110.563 yes
C(11) C(12) H(12A) 110.566 yes
C(11) C(12) H(12B) 110.566 yes
H(12A) C(12) H(12B) 108.711 yes
C(13) C(14) H(14) 121.605 yes
C(15) C(14) H(14) 121.586 yes
C(14) C(15) H(15) 119.692 yes
C(16) C(15) H(15) 119.696 yes
C(15) C(16) H(16) 119.716 yes
C(17) C(16) H(16) 119.729 yes
C(16) C(17) H(17) 119.546 yes
C(18) C(17) H(17) 119.554 yes
C(13) C(18) H(18) 120.440 yes
C(17) C(18) H(18) 120.432 yes

loop_
_geom_bond_atom_site_label_1
_geom_bond_atom_site_label_2
_geom_bond_distance
_geom_bond_publ_flag
I(1) C(1) 2.129(13) yes
S(1) C(9) 1.773(14) yes
S(1) C(13) 1.786(11) yes
C(1) C(2) 1.388(17) yes
C(1) C(10) 1.444(17) yes
C(2) C(3) 1.42(2) yes
C(3) C(4) 1.399(18) yes
C(4) C(5) 1.423(17) yes
C(4) C(11) 1.53(2) yes
C(5) C(6) 1.433(17) yes
C(5) C(10) 1.438(17) yes
C(6) C(7) 1.344(19) yes
C(6) C(12) 1.529(17) yes
C(7) C(8) 1.422(20) yes
C(8) C(9) 1.378(18) yes
C(9) C(10) 1.444(17) yes
C(11) C(12) 1.563(19) yes
C(13) C(14) 1.425(17) yes
C(13) C(18) 1.374(18) yes
C(14) C(15) 1.413(18) yes
C(15) C(16) 1.40(2) yes
C(16) C(17) 1.352(19) yes
C(17) C(18) 1.407(18) yes
C(2) H(2) 0.950 yes
C(3) H(3) 0.950 yes
C(7) H(7) 0.950 yes
C(8) H(8) 0.950 yes
C(11) H(11A) 0.990 yes
C(11) H(11B) 0.990 yes
C(12) H(12A) 0.990 yes
C(12) H(12B) 0.990 yes
C(14) H(14) 0.950 yes
C(15) H(15) 0.950 yes
C(16) H(16) 0.950 yes
C(17) H(17) 0.950 yes
C(18) H(18) 0.950 yes

loop_
_geom_contact_atom_site_label_1
_geom_contact_atom_site_label_2
_geom_contact_distance
_geom_contact_publ_flag
_geom_contact_site_symmetry_2
I(1) S(1) 3.428(4) yes .
S(1) C(1) 3.446(12) yes .
C(1) C(4) 2.801(19) yes .
C(2) C(5) 2.768(18) yes .
C(3) C(10) 2.939(18) yes .
C(5) C(8) 2.721(18) yes .
C(6) C(9) 2.842(18) yes .
C(7) C(10) 2.890(19) yes .
C(8) C(13) 3.534(17) yes .
C(9) C(18) 3.081(17) yes .
C(10) C(18) 3.552(17) yes .
C(13) C(16) 2.772(17) yes .
C(14) C(17) 2.812(18) yes .
C(15) C(18) 2.790(19) yes .
I(1) C(16) 3.574(14) yes 3_666
S(1) C(7) 3.498(14) yes 1_455
C(7) S(1) 3.498(14) yes 1_655
C(10) C(12) 3.581(17) yes 1_455
C(11) C(12) 3.586(19) yes 3_865
C(12) C(10) 3.581(17) yes 1_655
C(12) C(11) 3.586(19) yes 3_865
C(14) C(17) 3.264(19) yes 1_455
C(16) I(1) 3.574(14) yes 3_666
C(17) C(14) 3.264(19) yes 1_655
I(1) H(2) 2.8640 yes .
I(1) H(18) 3.5133 yes .
S(1) H(8) 2.7141 yes .
S(1) H(14) 2.7875 yes .
S(1) H(18) 2.9206 yes .
C(1) H(3) 3.3154 yes .
C(1) H(18) 3.1720 yes .
C(3) H(11A) 2.9708 yes .
C(3) H(11B) 2.9694 yes .
C(4) H(2) 3.2686 yes .
C(4) H(12A) 3.1177 yes .
C(4) H(12B) 3.1113 yes .
C(5) H(3) 3.3126 yes .
C(5) H(7) 3.2684 yes .
C(5) H(11A) 3.0816 yes .
C(5) H(11B) 3.0598 yes .
C(5) H(12A) 3.0570 yes .
C(5) H(12B) 3.0689 yes .
C(6) H(8) 3.2166 yes .
C(6) H(11A) 3.1340 yes .
C(6) H(11B) 3.1277 yes .
C(7) H(12A) 2.9392 yes .
C(7) H(12B) 2.9480 yes .
C(8) H(18) 3.4482 yes .
C(9) H(7) 3.3240 yes .
C(9) H(18) 2.6799 yes .
C(10) H(2) 3.3366 yes .
C(10) H(8) 3.2832 yes .
C(10) H(18) 2.8461 yes .
C(11) H(3) 2.9101 yes .
C(12) H(7) 2.8771 yes .
C(13) H(8) 3.4840 yes .
C(13) H(15) 3.2834 yes .
C(13) H(17) 3.2523 yes .
C(14) H(16) 3.3016 yes .
C(14) H(18) 3.3025 yes .
C(15) H(17) 3.2518 yes .
C(16) H(14) 3.3119 yes .
C(16) H(18) 3.2540 yes .
C(17) H(15) 3.2449 yes .
C(18) H(14) 3.3031 yes .
C(18) H(16) 3.2582 yes .
H(2) H(3) 2.3808 yes .
H(3) H(11A) 3.0251 yes .
H(3) H(11B) 3.0309 yes .
H(7) H(8) 2.3506 yes .
H(7) H(12A) 2.9920 yes .
H(7) H(12B) 3.0098 yes .
H(11A) H(12A) 2.7747 yes .
H(11A) H(12B) 2.2627 yes .
H(11B) H(12A) 2.2628 yes .
H(11B) H(12B) 2.7793 yes .
H(14) H(15) 2.3810 yes .
H(15) H(16) 2.3466 yes .
H(16) H(17) 2.2921 yes .
H(17) H(18) 2.3577 yes .
I(1) H(8) 3.5232 yes 2_645
I(1) H(15) 3.4791 yes 3_666
I(1) H(16) 3.3613 yes 3_666
I(1) H(16) 3.2796 yes 3_766
I(1) H(17) 3.5949 yes 3_766
I(1) H(18) 3.3500 yes 1_455
S(1) H(2) 2.9950 yes 2_655
S(1) H(18) 3.1653 yes 1_455
C(1) H(11B) 2.9859 yes 1_455
C(2) H(8) 3.2429 yes 2_745
C(2) H(11B) 2.8978 yes 1_455
C(2) H(14) 3.2312 yes 2_645
C(3) H(8) 3.2460 yes 2_745
C(3) H(11B) 3.0762 yes 1_455
C(3) H(14) 3.0024 yes 2_645
C(4) H(11B) 3.2371 yes 1_455
C(4) H(12B) 3.0801 yes 3_765
C(5) H(11B) 3.2726 yes 1_455
C(5) H(12A) 2.9995 yes 1_455
C(5) H(12B) 3.2888 yes 3_765
C(6) H(11A) 3.0637 yes 3_765
C(6) H(12A) 3.2644 yes 1_455
C(6) H(12B) 3.3219 yes 3_765
C(7) H(2) 3.4862 yes 2_755
C(7) H(11A) 3.2090 yes 3_765
C(7) H(12A) 3.3923 yes 1_455
C(7) H(15) 3.1290 yes 4_564
C(7) H(16) 3.3070 yes 4_564
C(8) H(2) 3.3620 yes 2_755
C(8) H(3) 3.5148 yes 2_755
C(8) H(12A) 3.2210 yes 1_455
C(8) H(15) 3.2792 yes 4_564
C(9) H(12A) 2.9995 yes 1_455
C(10) H(11B) 3.1815 yes 1_455
C(10) H(12A) 2.8957 yes 1_455
C(11) H(12A) 3.1851 yes 3_865
C(11) H(12B) 3.0134 yes 3_765
C(11) H(12B) 3.1077 yes 3_865
C(11) H(14) 3.4916 yes 2_745
C(11) H(15) 3.5361 yes 2_745
C(12) H(11A) 3.2040 yes 3_765
C(12) H(11A) 3.3639 yes 3_865
C(12) H(11B) 3.4490 yes 3_865
C(12) H(12A) 3.1539 yes 3_865
C(12) H(12B) 3.1650 yes 3_765
C(12) H(12B) 3.0757 yes 3_865
C(13) H(3) 2.8712 yes 2_755
C(13) H(17) 3.3650 yes 1_455
C(14) H(3) 2.9000 yes 2_755
C(14) H(11A) 3.4608 yes 2_755
C(14) H(11B) 3.2940 yes 2_755
C(14) H(17) 3.0134 yes 1_455
C(15) H(3) 3.3087 yes 2_755
C(15) H(7) 3.2444 yes 4_565
C(15) H(11A) 3.1383 yes 2_755
C(15) H(17) 3.4454 yes 1_455
C(16) H(7) 3.0589 yes 4_565
C(16) H(14) 3.3626 yes 1_655
C(17) H(3) 3.5986 yes 2_755
C(17) H(14) 3.0177 yes 1_655
C(17) H(17) 3.1279 yes 3_766
C(18) H(3) 3.2003 yes 2_755
C(18) H(14) 3.4176 yes 1_655
C(18) H(17) 3.3960 yes 3_766
H(2) S(1) 2.9950 yes 2_645
H(2) C(7) 3.4862 yes 2_745
H(2) C(8) 3.3620 yes 2_745
H(2) H(7) 3.1955 yes 2_745
H(2) H(8) 3.1889 yes 2_645
H(2) H(8) 2.9506 yes 2_745
H(2) H(11B) 3.3096 yes 1_455
H(2) H(14) 3.0613 yes 2_645
H(3) C(8) 3.5148 yes 2_745
H(3) C(13) 2.8712 yes 2_745
H(3) C(14) 2.9000 yes 2_745
H(3) C(15) 3.3087 yes 2_745
H(3) C(17) 3.5986 yes 2_745
H(3) C(18) 3.2003 yes 2_745
H(3) H(8) 2.9462 yes 2_745
H(3) H(14) 2.7003 yes 2_645
H(3) H(14) 3.2190 yes 2_745
H(7) C(15) 3.2444 yes 4_564
H(7) C(16) 3.0589 yes 4_564
H(7) H(2) 3.1955 yes 2_755
H(7) H(11A) 3.2642 yes 3_765
H(7) H(15) 2.8580 yes 4_564
H(7) H(15) 3.3332 yes 4_664
H(7) H(16) 2.5028 yes 4_564
H(8) I(1) 3.5232 yes 2_655
H(8) C(2) 3.2429 yes 2_755
H(8) C(3) 3.2460 yes 2_755
H(8) H(2) 3.1889 yes 2_655
H(8) H(2) 2.9506 yes 2_755
H(8) H(3) 2.9462 yes 2_755
H(8) H(15) 3.0839 yes 4_564
H(8) H(16) 3.3597 yes 4_564
H(11A) C(6) 3.0637 yes 3_765
H(11A) C(7) 3.2090 yes 3_765
H(11A) C(12) 3.2040 yes 3_765
H(11A) C(12) 3.3639 yes 3_865
H(11A) C(14) 3.4608 yes 2_745
H(11A) C(15) 3.1383 yes 2_745
H(11A) H(7) 3.2642 yes 3_765
H(11A) H(12A) 2.7368 yes 3_865
H(11A) H(12B) 2.5470 yes 3_765
H(11A) H(12B) 3.0955 yes 3_865
H(11A) H(14) 3.3885 yes 2_745
H(11A) H(15) 2.8015 yes 2_745
H(11B) C(1) 2.9859 yes 1_655
H(11B) C(2) 2.8978 yes 1_655
H(11B) C(3) 3.0762 yes 1_655
H(11B) C(4) 3.2371 yes 1_655
H(11B) C(5) 3.2726 yes 1_655
H(11B) C(10) 3.1815 yes 1_655
H(11B) C(12) 3.4490 yes 3_865
H(11B) C(14) 3.2940 yes 2_745
H(11B) H(2) 3.3096 yes 1_655
H(11B) H(12A) 3.2633 yes 3_865
H(11B) H(12B) 2.7491 yes 3_865
H(11B) H(14) 2.8393 yes 2_745
H(11B) H(15) 3.4180 yes 2_745
H(12A) C(5) 2.9995 yes 1_655
H(12A) C(6) 3.2644 yes 1_655
H(12A) C(7) 3.3923 yes 1_655
H(12A) C(8) 3.2210 yes 1_655
H(12A) C(9) 2.9995 yes 1_655
H(12A) C(10) 2.8957 yes 1_655
H(12A) C(11) 3.1851 yes 3_865
H(12A) C(12) 3.1539 yes 3_865
H(12A) H(11A) 2.7368 yes 3_865
H(12A) H(11B) 3.2633 yes 3_865
H(12A) H(12A) 3.2059 yes 3_865
H(12A) H(12B) 2.6835 yes 3_865
H(12A) H(15) 3.5705 yes 4_664
H(12B) C(4) 3.0801 yes 3_765
H(12B) C(5) 3.2888 yes 3_765
H(12B) C(6) 3.3219 yes 3_765
H(12B) C(11) 3.0134 yes 3_765
H(12B) C(11) 3.1077 yes 3_865
H(12B) C(12) 3.1650 yes 3_765
H(12B) C(12) 3.0757 yes 3_865
H(12B) H(11A) 2.5470 yes 3_765
H(12B) H(11A) 3.0955 yes 3_865
H(12B) H(11B) 2.7491 yes 3_865
H(12B) H(12A) 2.6835 yes 3_865
H(12B) H(12B) 2.7957 yes 3_765
H(12B) H(12B) 3.0502 yes 3_865
H(14) C(2) 3.2312 yes 2_655
H(14) C(3) 3.0024 yes 2_655
H(14) C(11) 3.4916 yes 2_755
H(14) C(16) 3.3626 yes 1_455
H(14) C(17) 3.0177 yes 1_455
H(14) C(18) 3.4176 yes 1_455
H(14) H(2) 3.0613 yes 2_655
H(14) H(3) 2.7003 yes 2_655
H(14) H(3) 3.2190 yes 2_755
H(14) H(11A) 3.3885 yes 2_755
H(14) H(11B) 2.8393 yes 2_755
H(14) H(17) 3.0561 yes 1_455
H(15) I(1) 3.4791 yes 3_666
H(15) C(7) 3.1290 yes 4_565
H(15) C(8) 3.2792 yes 4_565
H(15) C(11) 3.5361 yes 2_755
H(15) H(7) 3.3332 yes 4_465
H(15) H(7) 2.8580 yes 4_565
H(15) H(8) 3.0839 yes 4_565
H(15) H(11A) 2.8015 yes 2_755
H(15) H(11B) 3.4180 yes 2_755
H(15) H(12A) 3.5705 yes 4_465
H(15) H(16) 3.5112 yes 1_455
H(16) I(1) 3.3613 yes 3_666
H(16) I(1) 3.2796 yes 3_766
H(16) C(7) 3.3070 yes 4_565
H(16) H(7) 2.5028 yes 4_565
H(16) H(8) 3.3597 yes 4_565
H(16) H(15) 3.5112 yes 1_655
H(17) I(1) 3.5949 yes 3_766
H(17) C(13) 3.3650 yes 1_655
H(17) C(14) 3.0134 yes 1_655
H(17) C(15) 3.4454 yes 1_655
H(17) C(17) 3.1279 yes 3_766
H(17) C(18) 3.3960 yes 3_766
H(17) H(14) 3.0561 yes 1_655
H(17) H(17) 3.0581 yes 3_766
H(17) H(18) 3.5501 yes 3_766
H(18) I(1) 3.3500 yes 1_655
H(18) S(1) 3.1653 yes 1_655
H(18) H(17) 3.5501 yes 3_766

loop_
_geom_torsion_atom_site_label_1
_geom_torsion_atom_site_label_2
_geom_torsion_atom_site_label_3
_geom_torsion_atom_site_label_4
_geom_torsion
_geom_torsion_publ_flag
C(9) S(1) C(13) C(14) 151.8(7) no
C(9) S(1) C(13) C(18) -25.8(10) no
C(13) S(1) C(9) C(8) -91.1(9) no
C(13) S(1) C(9) C(10) 90.0(10) no
I(1) C(1) C(10) C(9) -4.6(19) no
C(2) C(1) C(10) C(5) -4.7(17) no
C(10) C(1) C(2) C(3) 4.9(19) no
C(1) C(2) C(3) C(4) -2.7(19) no
C(2) C(3) C(4) C(5) 1.0(18) no
C(3) C(4) C(5) C(10) -1.3(18) no
C(5) C(4) C(11) C(12) -1.8(13) no
C(11) C(4) C(5) C(6) 2.5(13) no
C(4) C(5) C(6) C(12) -2.2(12) no
C(4) C(5) C(10) C(1) 3.0(16) no
C(6) C(5) C(10) C(9) 0.2(16) no
C(10) C(5) C(6) C(7) 1.6(16) no
C(5) C(6) C(7) C(8) -2.2(17) no
C(5) C(6) C(12) C(11) 0.9(11) no
C(6) C(7) C(8) C(9) 1.2(19) no
C(7) C(8) C(9) C(10) 0.6(19) no
S(1) C(9) C(10) C(1) -2.9(20) no
C(8) C(9) C(10) C(5) -1.2(16) no
C(4) C(11) C(12) C(6) 0.5(12) no
C(14) C(13) C(18) C(17) 5.2(18) no
C(18) C(13) C(14) C(15) -3.8(17) no
C(13) C(14) C(15) C(16) 0.6(18) no
C(14) C(15) C(16) C(17) 1.1(20) no
C(15) C(16) C(17) C(18) 0(2) no
C(16) C(17) C(18) C(13) -3.4(19) no
